data_4063652
loop_
_publ_author_name
'Zhang, Xue'
'Kandala, Srikanth'
'Yang, Li'
'Watson, William H.'
'Wang, Xiaoping'
'Hrovat, David A.'
'Borden, Weston Thatcher'
'Richmond, Michael G.'

_publ_section_title
;
 Experimental and Computational Studies of the Isomerization Reactions of
 Bidentate Phosphine Ligands in Triosmium Clusters: Kinetics of the
 Rearrangements from Bridged to Chelated Isomers and X-ray Structures of
 the Clusters Os3(CO)10(dppbz), 1,1-Os3(CO)10(dppbzF4),
 HOs3(CO)9[\m-1,2-PhP(C6H4-\h1)C6H4PPh2], and
 HOs3(CO)9[\m-1,2-PhP(C6H4-\h1)C6F4PPh2]
;
_journal_issue 5
_journal_name_full Organometallics
_journal_page_first 1253
_journal_paper_doi 10.1021/om100783f
_journal_volume 30
_journal_year 2011
_chemical_formula_moiety 'C39 H23 O9 Os3 P2, C H2 Cl2'
_chemical_formula_sum 'C40 H26 Cl2 O9 Os3 P2'
_chemical_formula_weight 1353.04
_chemical_name_systematic
; 
 ? 
;
_space_group_IT_number 61
_symmetry_cell_setting orthorhombic
_symmetry_space_group_name_Hall '-P 2ac 2ab'
_symmetry_space_group_name_H-M 'P b c a'
_atom_sites_solution_hydrogens geom
_atom_sites_solution_primary direct
_atom_sites_solution_secondary difmap
_audit_creation_method SHELXL-97
_cell_angle_alpha 90.00
_cell_angle_beta 90.00
_cell_angle_gamma 90.00
_cell_formula_units_Z 8
_cell_length_a 21.7445(15)
_cell_length_b 16.7738(19)
_cell_length_c 21.9364(19)
_cell_measurement_reflns_used 8377
_cell_measurement_temperature 100(2)
_cell_measurement_theta_max 26.50
_cell_measurement_theta_min 2.409
_cell_volume 8001.0(13)
_computing_cell_refinement APEX2
_computing_data_collection APEX2
_computing_data_reduction APEX2
_computing_structure_refinement 'SHELXL-97 (Sheldrick, 1997)'
_computing_structure_solution 'SHELXS-97 (Sheldrick, 1990)'
_diffrn_ambient_temperature 100(2)
_diffrn_measured_fraction_theta_full 0.996
_diffrn_measured_fraction_theta_max 0.996
_diffrn_measurement_device_type 'BRuker SMART APEX II CCD'
_diffrn_measurement_method '\w scans'
_diffrn_radiation_monochromator graphite
_diffrn_radiation_source 'fine-focus sealed tube'
_diffrn_radiation_type MoK\a
_diffrn_radiation_wavelength 0.71073
_diffrn_reflns_av_R_equivalents 0.0000
_diffrn_reflns_av_sigmaI/netI 0.0726
_diffrn_reflns_limit_h_max 27
_diffrn_reflns_limit_h_min 0
_diffrn_reflns_limit_k_max 21
_diffrn_reflns_limit_k_min 0
_diffrn_reflns_limit_l_max 0
_diffrn_reflns_limit_l_min -27
_diffrn_reflns_number 14706
_diffrn_reflns_theta_full 26.50
_diffrn_reflns_theta_max 26.50
_diffrn_reflns_theta_min 1.79
_exptl_absorpt_coefficient_mu 9.773
_exptl_absorpt_correction_T_max 0.5917
_exptl_absorpt_correction_T_min 0.2026
_exptl_absorpt_correction_type multi-scan
_exptl_absorpt_process_details SADABS
_exptl_crystal_colour yellow
_exptl_crystal_density_diffrn 2.246
_exptl_crystal_density_method 'not measured'
_exptl_crystal_description plate
_exptl_crystal_F_000 5040
_exptl_crystal_size_max 0.24
_exptl_crystal_size_mid 0.17
_exptl_crystal_size_min 0.06
_refine_diff_density_max 2.434
_refine_diff_density_min -2.301
_refine_diff_density_rms 0.192
_refine_ls_extinction_method none
_refine_ls_goodness_of_fit_ref 1.028
_refine_ls_hydrogen_treatment noref
_refine_ls_matrix_type full
_refine_ls_number_parameters 516
_refine_ls_number_reflns 14832
_refine_ls_number_restraints 4
_refine_ls_restrained_S_all 1.032
_refine_ls_R_factor_all 0.0697
_refine_ls_R_factor_gt 0.0388
_refine_ls_shift/su_max 0.002
_refine_ls_shift/su_mean 0.000
_refine_ls_structure_factor_coef Fsqd
_refine_ls_weighting_details 'calc w=1/[\s^2^(Fo^2^)+(0.0327P)^2^+0.0000P] where P=(Fo^2^+2Fc^2^)/3'
_refine_ls_weighting_scheme calc
_refine_ls_wR_factor_gt 0.0748
_refine_ls_wR_factor_ref 0.0805
_reflns_number_gt 10440
_reflns_number_total 14832
_reflns_threshold_expression >2sigma(I)
_cod_data_source_file om100783f_si_004.cif
_cod_data_source_block Compound4
_cod_database_code 4063652

loop_
_symmetry_equiv_pos_as_xyz
'x, y, z'
'-x+1/2, -y, z+1/2'
'-x, y+1/2, -z+1/2'
'x+1/2, -y+1/2, -z'
'-x, -y, -z'
'x-1/2, y, -z-1/2'
'x, -y-1/2, z-1/2'
'-x-1/2, y-1/2, z'

loop_
_atom_site_label
_atom_site_type_symbol
_atom_site_fract_x
_atom_site_fract_y
_atom_site_fract_z
_atom_site_U_iso_or_equiv
_atom_site_adp_type
_atom_site_occupancy
_atom_site_symmetry_multiplicity
_atom_site_calc_flag
_atom_site_refinement_flags
_atom_site_disorder_assembly
_atom_site_disorder_group
Os1 Os 1.022460(10) 0.463983(13) 0.339649(10) 0.01584(6) Uani 1 1 d . . .
Os2 Os 0.915266(10) 0.467519(12) 0.258534(10) 0.01263(6) Uani 1 1 d . . .
Os3 Os 0.972297(10) 0.617124(12) 0.307073(10) 0.01496(6) Uani 1 1 d . . .
P1 P 0.84028(7) 0.49766(8) 0.33331(7) 0.0135(3) Uani 1 1 d . . .
P2 P 0.83228(7) 0.48722(8) 0.19356(7) 0.0131(3) Uani 1 1 d . . .
O1 O 1.10414(18) 0.4677(2) 0.22472(19) 0.0248(10) Uani 1 1 d . . .
O2 O 1.13458(19) 0.5253(3) 0.40969(19) 0.0291(10) Uani 1 1 d . . .
O3 O 0.95292(19) 0.4588(2) 0.46251(19) 0.0286(10) Uani 1 1 d . . .
O4 O 1.0316(2) 0.2822(2) 0.34983(19) 0.0299(11) Uani 1 1 d . . .
O5 O 0.90284(19) 0.2879(2) 0.26983(19) 0.0281(11) Uani 1 1 d . . .
O6 O 0.9955(2) 0.4432(3) 0.1457(2) 0.0345(12) Uani 1 1 d . . .
O7 O 1.07407(19) 0.6907(3) 0.3834(2) 0.0342(11) Uani 1 1 d . . .
O8 O 1.04684(19) 0.6270(2) 0.1879(2) 0.0260(10) Uani 1 1 d . . .
O9 O 0.9112(2) 0.7769(2) 0.2810(2) 0.0331(11) Uani 1 1 d . . .
C1 C 1.0709(3) 0.4674(3) 0.2660(3) 0.0208(13) Uani 1 1 d . . .
C2 C 1.0920(3) 0.5020(4) 0.3843(3) 0.0262(15) Uani 1 1 d . . .
C3 C 0.9745(3) 0.4641(3) 0.4151(3) 0.0228(14) Uani 1 1 d . . .
C4 C 1.0276(3) 0.3493(4) 0.3453(3) 0.0232(14) Uani 1 1 d . . .
C5 C 0.9074(3) 0.3557(3) 0.2660(3) 0.0187(13) Uani 1 1 d . . .
C6 C 0.9673(3) 0.4530(3) 0.1898(3) 0.0232(14) Uani 1 1 d . . .
C7 C 1.0346(3) 0.6618(4) 0.3552(3) 0.0242(14) Uani 1 1 d . . .
C8 C 1.0208(3) 0.6218(3) 0.2332(3) 0.0195(13) Uani 1 1 d . . .
C9 C 0.9320(3) 0.7151(4) 0.2900(3) 0.0210(14) Uani 1 1 d . . .
C10 C 0.8620(3) 0.5615(3) 0.3958(3) 0.0172(13) Uani 1 1 d . . .
C11 C 0.9137(3) 0.6123(3) 0.3878(2) 0.0159(12) Uani 1 1 d . . .
C12 C 0.9254(3) 0.6629(3) 0.4384(3) 0.0207(14) Uani 1 1 d . . .
H12A H 0.9584 0.6999 0.4356 0.025 Uiso 1 1 calc R . .
C13 C 0.8912(3) 0.6610(3) 0.4914(3) 0.0230(14) Uani 1 1 d . . .
H13A H 0.9020 0.6950 0.5243 0.028 Uiso 1 1 calc R . .
C14 C 0.8411(3) 0.6101(3) 0.4973(3) 0.0204(13) Uani 1 1 d . . .
H14A H 0.8173 0.6095 0.5336 0.024 Uiso 1 1 calc R . .
C15 C 0.8269(3) 0.5607(3) 0.4495(3) 0.0179(13) Uani 1 1 d . . .
H15A H 0.7928 0.5255 0.4528 0.021 Uiso 1 1 calc R . .
C16 C 0.7803(2) 0.5559(3) 0.2951(2) 0.0151(12) Uani 1 1 d . . .
C17 C 0.7751(2) 0.5495(3) 0.2313(2) 0.0139(12) Uani 1 1 d . . .
C18 C 0.7295(2) 0.5913(3) 0.2009(3) 0.0166(13) Uani 1 1 d . . .
H18A H 0.7250 0.5856 0.1580 0.020 Uiso 1 1 calc R . .
C19 C 0.6906(3) 0.6414(3) 0.2328(3) 0.0195(13) Uani 1 1 d . . .
H19A H 0.6601 0.6708 0.2115 0.023 Uiso 1 1 calc R . .
C20 C 0.6958(3) 0.6491(3) 0.2952(3) 0.0193(13) Uani 1 1 d . . .
H20A H 0.6690 0.6838 0.3166 0.023 Uiso 1 1 calc R . .
C21 C 0.7401(3) 0.6063(3) 0.3265(3) 0.0191(13) Uani 1 1 d . . .
H21A H 0.7431 0.6112 0.3696 0.023 Uiso 1 1 calc R . .
C22 C 0.7975(3) 0.4139(3) 0.3656(2) 0.0174(13) Uani 1 1 d . . .
C23 C 0.8280(3) 0.3587(4) 0.4019(3) 0.0291(16) Uani 1 1 d . . .
H23A H 0.8703 0.3659 0.4110 0.035 Uiso 1 1 calc R . .
C24 C 0.7966(3) 0.2931(4) 0.4248(3) 0.0344(17) Uani 1 1 d . . .
H24A H 0.8176 0.2561 0.4502 0.041 Uiso 1 1 calc R . .
C25 C 0.7363(3) 0.2813(4) 0.4114(3) 0.0346(18) Uani 1 1 d . . .
H25A H 0.7152 0.2364 0.4274 0.042 Uiso 1 1 calc R . .
C26 C 0.7062(3) 0.3344(4) 0.3749(3) 0.0315(17) Uani 1 1 d . . .
H26A H 0.6643 0.3255 0.3648 0.038 Uiso 1 1 calc R . .
C27 C 0.7359(3) 0.4006(4) 0.3525(3) 0.0236(14) Uani 1 1 d . . .
H27A H 0.7140 0.4375 0.3278 0.028 Uiso 1 1 calc R . .
C28 C 0.7913(3) 0.3993(3) 0.1672(2) 0.0145(12) Uani 1 1 d . . .
C29 C 0.8220(3) 0.3461(3) 0.1286(3) 0.0193(13) Uani 1 1 d . . .
H29A H 0.8637 0.3558 0.1178 0.023 Uiso 1 1 calc R . .
C30 C 0.7922(3) 0.2800(3) 0.1064(3) 0.0214(14) Uani 1 1 d . . .
H30A H 0.8134 0.2446 0.0799 0.026 Uiso 1 1 calc R . .
C31 C 0.7319(3) 0.2643(3) 0.1222(3) 0.0203(14) Uani 1 1 d . . .
H31A H 0.7116 0.2187 0.1064 0.024 Uiso 1 1 calc R . .
C32 C 0.7016(3) 0.3153(3) 0.1610(3) 0.0221(14) Uani 1 1 d . . .
H32A H 0.6604 0.3041 0.1727 0.027 Uiso 1 1 calc R . .
C33 C 0.7309(3) 0.3833(3) 0.1833(3) 0.0189(13) Uani 1 1 d . . .
H33A H 0.7094 0.4187 0.2095 0.023 Uiso 1 1 calc R . .
C34 C 0.8467(2) 0.5419(3) 0.1224(2) 0.0153(12) Uani 1 1 d . . .
C35 C 0.8942(3) 0.5962(3) 0.1190(3) 0.0162(13) Uani 1 1 d . . .
H35A H 0.9194 0.6046 0.1538 0.019 Uiso 1 1 calc R . .
C36 C 0.9060(3) 0.6384(3) 0.0667(3) 0.0186(13) Uani 1 1 d . . .
H36A H 0.9395 0.6748 0.0652 0.022 Uiso 1 1 calc R . .
C37 C 0.8692(3) 0.6277(3) 0.0166(3) 0.0213(14) Uani 1 1 d . . .
H37A H 0.8776 0.6562 -0.0199 0.026 Uiso 1 1 calc R . .
C38 C 0.8197(3) 0.5755(3) 0.0190(3) 0.0240(15) Uani 1 1 d . . .
H38A H 0.7933 0.5696 -0.0152 0.029 Uiso 1 1 calc R . .
C39 C 0.8093(3) 0.5322(3) 0.0716(2) 0.0192(13) Uani 1 1 d . . .
H39A H 0.7762 0.4954 0.0730 0.023 Uiso 1 1 calc R . .
Cl1 Cl 0.86815(15) 0.07929(19) 0.43301(14) 0.0840(10) Uani 0.852(3) 1 d PD A -1
C1S C 0.9343(4) 0.0780(6) 0.4766(6) 0.068(4) Uani 0.852(3) 1 d PD A -1
H1S1 H 0.9701 0.0646 0.4506 0.081 Uiso 0.852(3) 1 calc PR A -1
H1S2 H 0.9307 0.0369 0.5088 0.081 Uiso 0.852(3) 1 calc PR A -1
Cl2 Cl 0.94559(14) 0.17486(19) 0.51104(14) 0.0836(10) Uani 0.852(3) 1 d PD A -1
Cl1B Cl 0.8839(8) -0.0272(10) 0.4285(7) 0.0840(10) Uani 0.148(3) 1 d PD A -2
C1SB C 0.934(2) 0.052(3) 0.4375(19) 0.068(4) Uani 0.148(3) 1 d PD A -2
H1S3 H 0.9107 0.1025 0.4387 0.081 Uiso 0.148(3) 1 calc PR A -2
H1S4 H 0.9629 0.0540 0.4027 0.081 Uiso 0.148(3) 1 calc PR A -2
Cl2B Cl 0.9764(7) 0.0394(11) 0.5077(8) 0.0836(10) Uani 0.148(3) 1 d PD A -2

loop_
_atom_site_aniso_label
_atom_site_aniso_U_11
_atom_site_aniso_U_22
_atom_site_aniso_U_33
_atom_site_aniso_U_23
_atom_site_aniso_U_13
_atom_site_aniso_U_12
Os1 0.01413(12) 0.01430(11) 0.01907(12) 0.00113(9) -0.00277(10) 0.00080(10)
Os2 0.01154(12) 0.00989(10) 0.01647(12) -0.00024(9) -0.00137(9) -0.00027(9)
Os3 0.01467(12) 0.01085(11) 0.01936(12) 0.00010(9) -0.00153(10) -0.00158(9)
P1 0.0131(8) 0.0121(7) 0.0152(8) 0.0015(6) -0.0007(6) -0.0009(6)
P2 0.0126(8) 0.0124(7) 0.0144(8) 0.0004(6) -0.0011(6) -0.0003(6)
O1 0.019(2) 0.029(2) 0.027(2) 0.001(2) 0.0013(19) 0.0021(19)
O2 0.021(2) 0.038(3) 0.028(3) 0.008(2) -0.012(2) -0.008(2)
O3 0.028(3) 0.035(3) 0.023(3) 0.004(2) 0.001(2) 0.006(2)
O4 0.041(3) 0.014(2) 0.035(3) 0.0024(19) -0.002(2) 0.002(2)
O5 0.027(3) 0.018(2) 0.039(3) 0.0000(19) -0.007(2) -0.0028(19)
O6 0.028(3) 0.048(3) 0.028(3) -0.011(2) 0.008(2) 0.004(2)
O7 0.024(3) 0.040(3) 0.038(3) -0.012(2) -0.007(2) -0.012(2)
O8 0.024(3) 0.021(2) 0.033(3) 0.003(2) 0.004(2) -0.0025(19)
O9 0.045(3) 0.018(2) 0.036(3) 0.006(2) 0.005(2) 0.010(2)
C1 0.028(4) 0.011(3) 0.023(3) 0.002(3) -0.009(3) 0.003(3)
C2 0.031(4) 0.022(3) 0.025(4) 0.008(3) 0.009(3) 0.002(3)
C3 0.019(3) 0.020(3) 0.029(4) 0.001(3) -0.011(3) 0.003(3)
C4 0.019(3) 0.032(4) 0.019(3) 0.001(3) 0.000(3) 0.001(3)
C5 0.012(3) 0.025(3) 0.019(3) 0.000(3) -0.007(3) -0.002(3)
C6 0.028(4) 0.017(3) 0.025(4) -0.005(3) -0.010(3) 0.004(3)
C7 0.025(4) 0.024(3) 0.024(4) 0.002(3) 0.005(3) 0.005(3)
C8 0.018(3) 0.013(3) 0.027(4) 0.003(3) -0.007(3) -0.001(2)
C9 0.019(3) 0.027(4) 0.017(3) -0.004(3) 0.001(3) -0.003(3)
C10 0.017(3) 0.015(3) 0.019(3) 0.000(2) -0.009(3) 0.003(2)
C11 0.016(3) 0.013(3) 0.019(3) 0.001(2) -0.002(3) 0.004(2)
C12 0.025(4) 0.013(3) 0.025(3) -0.002(2) -0.003(3) 0.001(3)
C13 0.029(4) 0.016(3) 0.024(4) -0.004(3) -0.013(3) 0.002(3)
C14 0.031(4) 0.018(3) 0.012(3) 0.004(2) 0.002(3) 0.005(3)
C15 0.018(3) 0.013(3) 0.023(3) 0.002(2) -0.002(3) 0.001(2)
C16 0.014(3) 0.010(3) 0.022(3) 0.001(2) -0.002(2) -0.004(2)
C17 0.010(3) 0.012(3) 0.019(3) 0.001(2) -0.003(2) -0.004(2)
C18 0.014(3) 0.018(3) 0.018(3) 0.001(2) -0.002(2) -0.001(2)
C19 0.014(3) 0.018(3) 0.027(4) 0.003(3) -0.002(3) 0.005(2)
C20 0.011(3) 0.018(3) 0.028(4) -0.006(3) -0.001(3) 0.003(2)
C21 0.018(3) 0.023(3) 0.016(3) -0.001(2) 0.000(3) 0.004(3)
C22 0.025(4) 0.014(3) 0.013(3) -0.004(2) 0.003(3) -0.003(3)
C23 0.026(4) 0.025(3) 0.037(4) 0.007(3) -0.001(3) 0.002(3)
C24 0.039(5) 0.019(3) 0.044(4) 0.008(3) 0.011(4) 0.000(3)
C25 0.049(5) 0.022(3) 0.033(4) -0.006(3) 0.023(4) -0.013(3)
C26 0.033(4) 0.035(4) 0.026(4) -0.009(3) 0.009(3) -0.021(3)
C27 0.024(4) 0.034(4) 0.013(3) -0.001(3) 0.002(3) -0.009(3)
C28 0.014(3) 0.014(3) 0.015(3) 0.001(2) -0.004(2) -0.004(2)
C29 0.016(3) 0.020(3) 0.022(3) 0.000(3) 0.002(3) 0.001(2)
C30 0.025(4) 0.025(3) 0.014(3) -0.006(3) -0.002(3) 0.001(3)
C31 0.024(4) 0.014(3) 0.023(3) 0.001(2) -0.012(3) -0.001(2)
C32 0.015(3) 0.020(3) 0.031(4) 0.004(3) -0.004(3) -0.005(3)
C33 0.020(3) 0.019(3) 0.018(3) 0.001(2) -0.001(3) 0.000(3)
C34 0.015(3) 0.016(3) 0.015(3) 0.000(2) 0.004(2) 0.003(2)
C35 0.019(3) 0.012(3) 0.017(3) -0.001(2) -0.003(3) -0.001(2)
C36 0.018(3) 0.013(3) 0.025(3) 0.005(2) -0.001(3) -0.002(2)
C37 0.027(4) 0.018(3) 0.020(3) 0.010(2) 0.004(3) -0.002(3)
C38 0.032(4) 0.022(3) 0.017(3) 0.000(3) -0.008(3) -0.005(3)
C39 0.019(3) 0.019(3) 0.020(3) -0.002(3) -0.004(3) -0.006(3)
Cl1 0.093(2) 0.082(2) 0.077(2) 0.0322(17) -0.0078(18) -0.0142(18)
C1S 0.032(5) 0.052(7) 0.119(11) 0.009(7) -0.020(7) -0.015(5)
Cl2 0.074(2) 0.088(2) 0.089(2) -0.0244(18) 0.0228(17) -0.0161(17)
Cl1B 0.093(2) 0.082(2) 0.077(2) 0.0322(17) -0.0078(18) -0.0142(18)
C1SB 0.032(5) 0.052(7) 0.119(11) 0.009(7) -0.020(7) -0.015(5)
Cl2B 0.074(2) 0.088(2) 0.089(2) -0.0244(18) 0.0228(17) -0.0161(17)

loop_
_atom_type_symbol
_atom_type_description
_atom_type_scat_dispersion_real
_atom_type_scat_dispersion_imag
_atom_type_scat_source
C C 0.0033 0.0016 'International Tables Vol C Tables 4.2.6.8 and 6.1.1.4'
H H 0.0000 0.0000 'International Tables Vol C Tables 4.2.6.8 and 6.1.1.4'
O O 0.0106 0.0060 'International Tables Vol C Tables 4.2.6.8 and 6.1.1.4'
P P 0.1023 0.0942 'International Tables Vol C Tables 4.2.6.8 and 6.1.1.4'
Os Os -1.2165 7.6030 'International Tables Vol C Tables 4.2.6.8 and 6.1.1.4'
Cl Cl 0.1484 0.1585 'International Tables Vol C Tables 4.2.6.8 and 6.1.1.4'

loop_
_geom_angle_atom_site_label_1
_geom_angle_atom_site_label_2
_geom_angle_atom_site_label_3
_geom_angle
C2 Os1 C1 89.3(2)
C2 Os1 C4 104.7(2)
C1 Os1 C4 93.0(2)
C2 Os1 C3 89.3(2)
C1 Os1 C3 178.0(2)
C4 Os1 C3 88.7(2)
C2 Os1 Os3 97.41(18)
C1 Os1 Os3 88.40(16)
C4 Os1 Os3 157.87(17)
C3 Os1 Os3 90.41(16)
C2 Os1 Os2 158.89(18)
C1 Os1 Os2 85.71(17)
C4 Os1 Os2 96.05(17)
C3 Os1 Os2 95.14(16)
Os3 Os1 Os2 62.003(8)
C5 Os2 C6 89.7(2)
C5 Os2 P2 97.09(17)
C6 Os2 P2 89.66(18)
C5 Os2 P1 95.14(18)
C6 Os2 P1 170.73(17)
P2 Os2 P1 81.94(5)
C5 Os2 Os1 89.99(16)
C6 Os2 Os1 90.31(17)
P2 Os2 Os1 172.92(4)
P1 Os2 Os1 97.55(4)
C5 Os2 Os3 146.96(16)
C6 Os2 Os3 98.20(17)
P2 Os2 Os3 114.87(3)
P1 Os2 Os3 81.95(3)
Os1 Os2 Os3 58.142(8)
C7 Os3 C9 95.7(2)
C7 Os3 C8 93.5(2)
C9 Os3 C8 93.0(2)
C7 Os3 C11 88.9(2)
C9 Os3 C11 85.6(2)
C8 Os3 C11 177.3(2)
C7 Os3 Os1 86.72(18)
C9 Os3 Os1 174.21(17)
C8 Os3 Os1 92.15(16)
C11 Os3 Os1 89.23(13)
C7 Os3 Os2 146.57(18)
C9 Os3 Os2 117.64(17)
C8 Os3 Os2 87.79(16)
C11 Os3 Os2 90.87(14)
Os1 Os3 Os2 59.855(10)
C10 P1 C22 107.1(3)
C10 P1 C16 102.6(2)
C22 P1 C16 103.0(3)
C10 P1 Os2 118.2(2)
C22 P1 Os2 117.07(18)
C16 P1 Os2 106.68(18)
C28 P2 C17 106.0(2)
C28 P2 C34 102.7(2)
C17 P2 C34 102.5(2)
C28 P2 Os2 117.40(18)
C17 P2 Os2 109.41(18)
C34 P2 Os2 117.35(18)
O1 C1 Os1 174.3(5)
O2 C2 Os1 178.1(5)
O3 C3 Os1 170.9(5)
O4 C4 Os1 178.3(6)
O5 C5 Os2 179.3(6)
O6 C6 Os2 175.4(5)
O7 C7 Os3 177.8(6)
O8 C8 Os3 176.1(5)
O9 C9 Os3 175.3(5)
C15 C10 C11 122.7(5)
C15 C10 P1 119.3(4)
C11 C10 P1 118.0(4)
C10 C11 C12 113.9(5)
C10 C11 Os3 125.8(4)
C12 C11 Os3 120.4(4)
C13 C12 C11 123.1(5)
C12 C13 C14 121.0(5)
C15 C14 C13 118.5(6)
C14 C15 C10 120.8(5)
C21 C16 C17 119.1(5)
C21 C16 P1 122.8(4)
C17 C16 P1 118.1(4)
C18 C17 C16 119.8(5)
C18 C17 P2 124.0(4)
C16 C17 P2 116.2(4)
C19 C18 C17 120.1(5)
C20 C19 C18 120.6(5)
C19 C20 C21 120.1(5)
C20 C21 C16 120.2(5)
C23 C22 C27 118.2(5)
C23 C22 P1 119.4(5)
C27 C22 P1 122.3(4)
C22 C23 C24 120.1(6)
C25 C24 C23 120.7(6)
C24 C25 C26 119.6(6)
C25 C26 C27 120.8(6)
C26 C27 C22 120.5(6)
C33 C28 C29 118.8(5)
C33 C28 P2 122.8(4)
C29 C28 P2 118.4(4)
C30 C29 C28 120.3(5)
C29 C30 C31 120.8(5)
C32 C31 C30 119.5(5)
C31 C32 C33 120.4(6)
C28 C33 C32 120.1(5)
C35 C34 C39 118.1(5)
C35 C34 P2 120.3(4)
C39 C34 P2 121.6(4)
C36 C35 C34 121.8(5)
C37 C36 C35 119.6(5)
C36 C37 C38 120.3(5)
C39 C38 C37 119.3(5)
C38 C39 C34 120.9(5)
Cl1 C1S Cl2 109.5(6)
Cl1B C1SB Cl2B 109.3(7)

loop_
_geom_bond_atom_site_label_1
_geom_bond_atom_site_label_2
_geom_bond_distance
Os1 C2 1.912(7)
Os1 C1 1.930(6)
Os1 C4 1.931(6)
Os1 C3 1.955(7)
Os1 Os3 2.8808(4)
Os1 Os2 2.9330(3)
Os2 C5 1.891(6)
Os2 C6 1.902(7)
Os2 P2 2.3231(14)
Os2 P1 2.3674(15)
Os2 Os3 2.9948(4)
Os3 C7 1.874(7)
Os3 C9 1.900(6)
Os3 C8 1.935(6)
Os3 C11 2.184(6)
P1 C10 1.803(6)
P1 C22 1.828(6)
P1 C16 1.834(6)
P2 C28 1.817(5)
P2 C17 1.823(5)
P2 C34 1.837(5)
O1 C1 1.158(7)
O2 C2 1.149(7)
O3 C3 1.145(7)
O4 C4 1.133(7)
O5 C5 1.145(6)
O6 C6 1.156(7)
O7 C7 1.164(7)
O8 C8 1.147(7)
O9 C9 1.147(7)
C10 C15 1.404(8)
C10 C11 1.420(8)
C11 C12 1.421(7)
C12 C13 1.381(8)
C13 C14 1.390(8)
C14 C15 1.371(8)
C16 C21 1.398(7)
C16 C17 1.407(7)
C17 C18 1.387(7)
C18 C19 1.382(7)
C19 C20 1.379(8)
C20 C21 1.383(8)
C22 C23 1.388(8)
C22 C27 1.389(8)
C23 C24 1.389(8)
C24 C25 1.359(9)
C25 C26 1.365(9)
C26 C27 1.374(8)
C28 C33 1.387(7)
C28 C29 1.400(7)
C29 C30 1.374(8)
C30 C31 1.381(8)
C31 C32 1.375(8)
C32 C33 1.395(7)
C34 C35 1.378(7)
C34 C39 1.389(7)
C35 C36 1.373(7)
C36 C37 1.371(8)
C37 C38 1.387(8)
C38 C39 1.382(8)
Cl1 C1S 1.727(10)
C1S Cl2 1.808(10)
Cl1B C1SB 1.728(11)
C1SB Cl2B 1.807(11)
